data_1569770
loop_
_publ_author_name
'Aliyeva, Vusala A.'
'Gurbanov, Atash V.'
'Mahmoud, Abdallah G.'
'Gomila, Rosa M.'
'Frontera, Antonio'
'Mahmudov, Kamran T.'
'Pombeiro, Armando J. L.'

_publ_section_title
;
 Chalcogen bonding in copper(II)-mediated synthesis.
;
_journal_issue 0
_journal_name_full 'Faraday discussions'
_journal_page_first 77
_journal_page_last 95
_journal_paper_doi 10.1039/d2fd00160h
_journal_volume 244
_journal_year 2023
_chemical_formula_moiety 'C38 H32 Cu N2 O2 Se2'
_chemical_formula_sum 'C38 H32 Cu N2 O2 Se2'
_chemical_formula_weight 770.11
_space_group_crystal_system monoclinic
_space_group_IT_number 14
_space_group_name_Hall '-P 2ybc'
_space_group_name_H-M_alt 'P 1 21/c 1'
_atom_sites_solution_hydrogens geom
_atom_sites_solution_primary direct
_atom_sites_solution_secondary difmap
_audit_creation_method SHELXL-2019/1
_audit_update_record
;
2022-10-18 deposited with the CCDC.	2023-04-21 downloaded from the CCDC.
;
_cell_angle_alpha 90
_cell_angle_beta 90.4560(10)
_cell_angle_gamma 90
_cell_formula_units_Z 4
_cell_length_a 30.1433(6)
_cell_length_b 5.71030(10)
_cell_length_c 18.3935(4)
_cell_measurement_reflns_used 9606
_cell_measurement_temperature 150(2)
_cell_measurement_theta_max 26.28
_cell_measurement_theta_min 2.59
_cell_volume 3165.92(11)
_computing_cell_refinement 'Bruker SAINT'
_computing_data_collection 'Bruker APEX3'
_computing_data_reduction 'Bruker SAINT'
_computing_molecular_graphics 'Bruker SHELXTL'
_computing_publication_material 'Bruker SHELXTL'
_computing_structure_refinement 'SHELXL-2019/1 (Sheldrick, 2019)'
_computing_structure_solution 'SHELXT-2019/1 (Sheldrick, 2019)'
_diffrn_ambient_temperature 150(2)
_diffrn_measured_fraction_theta_full 0.999
_diffrn_measured_fraction_theta_max 0.999
_diffrn_measurement_device_type 'Bruker D8 Quest PHOTON 100 detector'
_diffrn_measurement_method '\f and \w scans'
_diffrn_radiation_type MoK\a
_diffrn_radiation_wavelength 0.71073
_diffrn_reflns_av_R_equivalents 0.0613
_diffrn_reflns_av_unetI/netI 0.0338
_diffrn_reflns_Laue_measured_fraction_full 0.999
_diffrn_reflns_Laue_measured_fraction_max 0.999
_diffrn_reflns_limit_h_max 37
_diffrn_reflns_limit_h_min -37
_diffrn_reflns_limit_k_max 6
_diffrn_reflns_limit_k_min -7
_diffrn_reflns_limit_l_max 22
_diffrn_reflns_limit_l_min -23
_diffrn_reflns_number 47076
_diffrn_reflns_point_group_measured_fraction_full 0.999
_diffrn_reflns_point_group_measured_fraction_max 0.999
_diffrn_reflns_theta_full 25.242
_diffrn_reflns_theta_max 26.409
_diffrn_reflns_theta_min 2.027
_exptl_absorpt_coefficient_mu 3.027
_exptl_absorpt_correction_T_max 0.684
_exptl_absorpt_correction_T_min 0.436
_exptl_absorpt_correction_type multi-scan
_exptl_absorpt_process_details 'SADABS (Bruker, 2008)'
_exptl_crystal_colour green
_exptl_crystal_density_diffrn 1.616
_exptl_crystal_description needle
_exptl_crystal_F_000 1548
_exptl_crystal_size_max 0.300
_exptl_crystal_size_mid 0.120
_exptl_crystal_size_min 0.120
_refine_diff_density_max 1.302
_refine_diff_density_min -2.021
_refine_diff_density_rms 0.082
_refine_ls_extinction_method none
_refine_ls_goodness_of_fit_ref 1.022
_refine_ls_hydrogen_treatment constr
_refine_ls_matrix_type full
_refine_ls_number_parameters 425
_refine_ls_number_reflns 6487
_refine_ls_number_restraints 0
_refine_ls_restrained_S_all 1.022
_refine_ls_R_factor_all 0.0548
_refine_ls_R_factor_gt 0.0380
_refine_ls_shift/su_max 0.002
_refine_ls_shift/su_mean 0.000
_refine_ls_structure_factor_coef Fsqd
_refine_ls_weighting_details 'w=1/[\s^2^(Fo^2^)+(0.0171P)^2^+8.8239P] where P=(Fo^2^+2Fc^2^)/3'
_refine_ls_weighting_scheme calc
_refine_ls_wR_factor_gt 0.0729
_refine_ls_wR_factor_ref 0.0801
_reflns_Friedel_coverage 0.000
_reflns_number_gt 5184
_reflns_number_total 6487
_reflns_threshold_expression 'I > 2\s(I)'
_cod_data_source_file d2fd00160h3.cif
_cod_data_source_block l5_a
_cod_original_sg_symbol_H-M 'P 21/c'
_cod_database_code 1569770
_shelx_shelxl_version_number 2019/1
_shelx_space_group_comment
;
The symmetry employed for this shelxl refinement is uniquely defined
by the following loop, which should always be used as a source of
symmetry information in preference to the above space-group names.
They are only intended as comments.
;
_shelx_estimated_absorpt_t_min 0.464
_shelx_estimated_absorpt_t_max 0.713

loop_
_space_group_symop_operation_xyz
'x, y, z'
'-x, y+1/2, -z+1/2'
'-x, -y, -z'
'x, -y-1/2, z-1/2'

loop_
_atom_site_label
_atom_site_type_symbol
_atom_site_fract_x
_atom_site_fract_y
_atom_site_fract_z
_atom_site_U_iso_or_equiv
_atom_site_adp_type
_atom_site_occupancy
_atom_site_site_symmetry_order
_atom_site_calc_flag
_atom_site_refinement_flags_posn
_atom_site_refinement_flags_adp
_atom_site_refinement_flags_occupancy
_atom_site_disorder_assembly
_atom_site_disorder_group
Cu1 Cu 0.75363(2) 0.61517(7) 0.44437(2) 0.02269(10) Uani 1 1 d . . . . .
Se1 Se 0.68249(2) 1.05546(8) 0.21444(2) 0.04637(13) Uani 1 1 d . . . . .
Se2 Se 0.81078(2) 0.83777(7) 0.66634(2) 0.02736(9) Uani 1 1 d . . . . .
O1 O 0.73766(7) 0.3496(4) 0.50013(12) 0.0270(5) Uani 1 1 d . . . . .
O2 O 0.76832(7) 0.8861(4) 0.39001(11) 0.0263(5) Uani 1 1 d . . . . .
N1 N 0.69702(12) 0.5956(7) 0.3903(2) 0.0610(13) Uani 1 1 d . . . . .
N2 N 0.81094(8) 0.6322(5) 0.49772(13) 0.0196(6) Uani 1 1 d . . . . .
C1 C 0.66485(13) 0.4546(8) 0.4049(2) 0.0509(13) Uani 1 1 d . . . . .
H1A H 0.638626 0.473636 0.376565 0.061 Uiso 1 1 calc R U . . .
C2 C 0.66373(10) 0.2751(6) 0.45799(16) 0.0214(7) Uani 1 1 d . . . . .
C3 C 0.62465(10) 0.1272(6) 0.46346(16) 0.0234(7) Uani 1 1 d . . . . .
C4 C 0.58474(11) 0.1671(7) 0.42401(19) 0.0307(8) Uani 1 1 d . . . . .
H4A H 0.582496 0.300552 0.393356 0.037 Uiso 1 1 calc R U . . .
C5 C 0.54937(12) 0.0177(8) 0.4291(2) 0.0384(9) Uani 1 1 d . . . . .
H5A H 0.523114 0.049214 0.401930 0.046 Uiso 1 1 calc R U . . .
C6 C 0.55124(12) -0.1799(8) 0.4735(2) 0.0417(10) Uani 1 1 d . . . . .
H6A H 0.526593 -0.283061 0.476492 0.050 Uiso 1 1 calc R U . . .
C7 C 0.58919(12) -0.2231(8) 0.5128(2) 0.0413(10) Uani 1 1 d . . . . .
H7A H 0.590706 -0.356850 0.543471 0.050 Uiso 1 1 calc R U . . .
C8 C 0.62605(11) -0.0715(7) 0.50843(19) 0.0321(8) Uani 1 1 d . . . . .
C9 C 0.66553(12) -0.1185(8) 0.5499(2) 0.0434(11) Uani 1 1 d . . . . .
H9A H 0.666704 -0.253291 0.580168 0.052 Uiso 1 1 calc R U . . .
C10 C 0.70099(12) 0.0249(7) 0.5469(2) 0.0352(9) Uani 1 1 d . . . . .
H10A H 0.726289 -0.008896 0.576169 0.042 Uiso 1 1 calc R U . . .
C11 C 0.70159(10) 0.2270(6) 0.50055(16) 0.0231(7) Uani 1 1 d . . . . .
C12 C 0.6802(3) 0.914(2) 0.3149(6) 0.026(3) Uani 0.435(17) 1 d . . P A 1
H12A H 0.698023 1.007656 0.349840 0.031 Uiso 0.435(17) 1 calc R U P A 1
H12B H 0.649302 0.904819 0.332333 0.031 Uiso 0.435(17) 1 calc R U P A 1
C13 C 0.6997(3) 0.674(2) 0.3052(6) 0.023(3) Uani 0.435(17) 1 d . . P A 1
H13A H 0.730569 0.679281 0.287242 0.028 Uiso 0.435(17) 1 calc R U P A 1
H13B H 0.681304 0.573788 0.273051 0.028 Uiso 0.435(17) 1 calc R U P A 1
C12' C 0.68079(18) 0.8101(14) 0.3481(4) 0.020(2) Uani 0.565(17) 1 d . . P A 2
H12C H 0.647983 0.818279 0.347301 0.025 Uiso 0.565(17) 1 calc R U P A 2
H12D H 0.692772 0.956447 0.369432 0.025 Uiso 0.565(17) 1 calc R U P A 2
C13' C 0.6991(2) 0.7683(15) 0.2723(5) 0.024(2) Uani 0.565(17) 1 d . . P A 2
H13C H 0.685666 0.626330 0.250332 0.029 Uiso 0.565(17) 1 calc R U P A 2
H13D H 0.731668 0.748483 0.274108 0.029 Uiso 0.565(17) 1 calc R U P A 2
C14 C 0.61973(13) 1.0309(7) 0.19864(18) 0.0342(9) Uani 1 1 d . . . . .
C15 C 0.60032(15) 1.2088(8) 0.1609(3) 0.0625(15) Uani 1 1 d . . . . .
H15A H 0.617751 1.338747 0.146137 0.075 Uiso 1 1 calc R U . . .
C16 C 0.55553(16) 1.2035(10) 0.1437(4) 0.091(2) Uani 1 1 d . . . . .
H16A H 0.542759 1.327693 0.116274 0.110 Uiso 1 1 calc R U . . .
C17 C 0.52980(15) 1.0233(10) 0.1655(3) 0.0611(15) Uani 1 1 d . . . . .
H17A H 0.498918 1.022379 0.154785 0.073 Uiso 1 1 calc R U . . .
C18 C 0.54863(17) 0.8432(12) 0.2031(2) 0.0695(18) Uani 1 1 d . . . . .
H18A H 0.530701 0.716355 0.218819 0.083 Uiso 1 1 calc R U . . .
C19 C 0.59403(17) 0.8428(10) 0.2188(2) 0.0715(18) Uani 1 1 d . . . . .
H19A H 0.607123 0.713366 0.243324 0.086 Uiso 1 1 calc R U . . .
C20 C 0.84234(10) 0.7801(6) 0.48396(16) 0.0211(7) Uani 1 1 d . . . . .
H20A H 0.868940 0.761221 0.511374 0.025 Uiso 1 1 calc R U . . .
C21 C 0.84198(10) 0.9686(6) 0.43261(16) 0.0203(7) Uani 1 1 d . . . . .
C22 C 0.88024(10) 1.1211(6) 0.42686(16) 0.0214(7) Uani 1 1 d . . . . .
C23 C 0.92113(11) 1.0814(7) 0.46385(18) 0.0287(8) Uani 1 1 d . . . . .
H23A H 0.924388 0.945505 0.493214 0.034 Uiso 1 1 calc R U . . .
C24 C 0.95609(11) 1.2347(7) 0.4582(2) 0.0338(9) Uani 1 1 d . . . . .
H24A H 0.982995 1.202991 0.483583 0.041 Uiso 1 1 calc R U . . .
C25 C 0.95259(12) 1.4373(7) 0.4155(2) 0.0340(9) Uani 1 1 d . . . . .
H25A H 0.976727 1.543800 0.412627 0.041 Uiso 1 1 calc R U . . .
C26 C 0.91402(11) 1.4802(7) 0.37792(18) 0.0295(8) Uani 1 1 d . . . . .
H26A H 0.911770 1.615502 0.348082 0.035 Uiso 1 1 calc R U . . .
C27 C 0.87744(10) 1.3253(6) 0.38298(16) 0.0237(7) Uani 1 1 d . . . . .
C28 C 0.83760(11) 1.3715(6) 0.34354(16) 0.0249(7) Uani 1 1 d . . . . .
H28A H 0.835566 1.509040 0.314640 0.030 Uiso 1 1 calc R U . . .
C29 C 0.80233(11) 1.2229(6) 0.34633(16) 0.0251(7) Uani 1 1 d . . . . .
H29A H 0.776495 1.256556 0.318320 0.030 Uiso 1 1 calc R U . . .
C30 C 0.80347(10) 1.0161(6) 0.39087(16) 0.0215(7) Uani 1 1 d . . . . .
C31 C 0.82031(10) 0.4674(6) 0.55736(16) 0.0223(7) Uani 1 1 d . . . . .
H31A H 0.852519 0.468397 0.568318 0.027 Uiso 1 1 calc R U . . .
H31B H 0.812034 0.307128 0.541872 0.027 Uiso 1 1 calc R U . . .
C32 C 0.79492(10) 0.5308(6) 0.62554(17) 0.0248(7) Uani 1 1 d . . . . .
H32A H 0.800484 0.409163 0.662862 0.030 Uiso 1 1 calc R U . . .
H32B H 0.762771 0.529708 0.614085 0.030 Uiso 1 1 calc R U . . .
C33 C 0.87248(10) 0.7780(6) 0.68515(16) 0.0226(7) Uani 1 1 d . . . . .
C34 C 0.88578(11) 0.5812(6) 0.72422(17) 0.0267(7) Uani 1 1 d . . . . .
H34A H 0.864200 0.475242 0.742259 0.032 Uiso 1 1 calc R U . . .
C35 C 0.93042(12) 0.5396(7) 0.7368(2) 0.0338(9) Uani 1 1 d . . . . .
H35A H 0.939466 0.404716 0.763299 0.041 Uiso 1 1 calc R U . . .
C36 C 0.96182(12) 0.6941(8) 0.7110(2) 0.0380(10) Uani 1 1 d . . . . .
H36A H 0.992442 0.664918 0.719571 0.046 Uiso 1 1 calc R U . . .
C37 C 0.94877(13) 0.8916(8) 0.6726(2) 0.0402(10) Uani 1 1 d . . . . .
H37A H 0.970432 0.998158 0.655226 0.048 Uiso 1 1 calc R U . . .
C38 C 0.90412(12) 0.9336(7) 0.65964(18) 0.0318(8) Uani 1 1 d . . . . .
H38A H 0.895178 1.068823 0.633272 0.038 Uiso 1 1 calc R U . . .

loop_
_atom_site_aniso_label
_atom_site_aniso_U_11
_atom_site_aniso_U_22
_atom_site_aniso_U_33
_atom_site_aniso_U_23
_atom_site_aniso_U_13
_atom_site_aniso_U_12
Cu1 0.02214(19) 0.0251(2) 0.02068(19) 0.00220(17) -0.00684(14) -0.00388(17)
Se1 0.0499(2) 0.0523(3) 0.0366(2) 0.0229(2) -0.02090(18) -0.0276(2)
Se2 0.02823(18) 0.0305(2) 0.02328(16) -0.00417(14) -0.00570(13) 0.00649(15)
O1 0.0230(11) 0.0305(14) 0.0273(11) 0.0052(10) -0.0067(9) -0.0054(10)
O2 0.0235(11) 0.0298(14) 0.0254(11) 0.0060(10) -0.0062(9) -0.0063(10)
N1 0.053(2) 0.060(3) 0.069(2) 0.045(2) -0.0435(19) -0.034(2)
N2 0.0225(13) 0.0186(15) 0.0175(12) 0.0000(11) -0.0023(10) 0.0008(11)
C1 0.040(2) 0.050(3) 0.061(3) 0.028(2) -0.035(2) -0.022(2)
C2 0.0213(15) 0.0219(18) 0.0210(15) -0.0032(13) -0.0009(12) -0.0006(13)
C3 0.0202(15) 0.028(2) 0.0219(15) -0.0053(14) 0.0023(12) 0.0024(14)
C4 0.0261(17) 0.032(2) 0.0340(18) 0.0030(16) -0.0044(14) -0.0031(16)
C5 0.0229(18) 0.048(3) 0.044(2) 0.0019(19) -0.0061(16) -0.0020(17)
C6 0.0253(18) 0.050(3) 0.049(2) 0.003(2) 0.0027(16) -0.0113(18)
C7 0.031(2) 0.046(3) 0.047(2) 0.015(2) 0.0013(17) -0.0095(18)
C8 0.0236(17) 0.039(2) 0.0336(18) 0.0058(17) 0.0008(14) -0.0044(16)
C9 0.034(2) 0.050(3) 0.046(2) 0.029(2) -0.0062(17) -0.0093(19)
C10 0.0255(18) 0.043(2) 0.037(2) 0.0155(18) -0.0084(15) -0.0034(17)
C11 0.0224(16) 0.0263(19) 0.0206(15) -0.0009(13) -0.0008(12) -0.0016(14)
C12 0.027(4) 0.034(6) 0.017(5) 0.002(5) -0.002(3) -0.004(4)
C13 0.022(4) 0.028(6) 0.019(5) 0.000(4) 0.000(3) -0.007(4)
C12' 0.021(3) 0.022(4) 0.018(4) 0.001(3) -0.001(2) 0.003(2)
C13' 0.030(3) 0.024(4) 0.019(4) -0.001(3) 0.001(3) 0.003(3)
C14 0.044(2) 0.040(2) 0.0185(16) -0.0043(15) 0.0012(14) -0.0151(18)
C15 0.038(2) 0.024(3) 0.126(5) 0.006(3) 0.013(3) 0.0033(19)
C16 0.037(3) 0.039(3) 0.199(8) 0.002(4) -0.004(4) 0.016(2)
C17 0.034(2) 0.073(4) 0.076(3) -0.029(3) 0.015(2) -0.001(2)
C18 0.065(3) 0.107(5) 0.036(2) 0.010(3) -0.007(2) -0.053(3)
C19 0.076(3) 0.087(4) 0.050(3) 0.038(3) -0.036(2) -0.050(3)
C20 0.0196(15) 0.0266(19) 0.0171(14) -0.0039(13) -0.0026(11) 0.0021(13)
C21 0.0203(15) 0.0254(19) 0.0152(14) -0.0029(13) 0.0019(11) 0.0006(13)
C22 0.0203(15) 0.0248(19) 0.0191(14) -0.0029(13) 0.0028(12) -0.0005(13)
C23 0.0243(17) 0.032(2) 0.0297(17) 0.0012(15) -0.0010(13) -0.0023(15)
C24 0.0230(17) 0.040(2) 0.039(2) -0.0006(17) -0.0019(15) -0.0031(16)
C25 0.0265(18) 0.036(2) 0.040(2) -0.0060(17) 0.0048(15) -0.0097(16)
C26 0.0337(18) 0.029(2) 0.0255(17) -0.0003(15) 0.0050(14) -0.0034(16)
C27 0.0255(16) 0.0266(19) 0.0192(15) -0.0045(14) 0.0059(12) -0.0006(14)
C28 0.0346(18) 0.0234(19) 0.0166(14) 0.0020(13) 0.0019(13) 0.0010(15)
C29 0.0267(17) 0.031(2) 0.0179(15) 0.0007(14) -0.0001(12) 0.0012(15)
C30 0.0230(16) 0.0258(19) 0.0156(14) -0.0017(13) 0.0026(12) -0.0004(14)
C31 0.0220(15) 0.0225(18) 0.0222(15) -0.0004(13) -0.0064(12) -0.0003(13)
C32 0.0232(16) 0.029(2) 0.0221(16) 0.0031(14) -0.0037(12) -0.0012(14)
C33 0.0241(16) 0.0243(19) 0.0193(15) -0.0024(13) -0.0019(12) -0.0012(14)
C34 0.0267(17) 0.027(2) 0.0261(16) 0.0023(14) -0.0017(13) -0.0029(15)
C35 0.0306(18) 0.035(2) 0.036(2) -0.0038(17) -0.0055(15) 0.0040(16)
C36 0.0228(18) 0.053(3) 0.038(2) -0.0112(19) -0.0013(15) -0.0006(17)
C37 0.036(2) 0.049(3) 0.036(2) -0.0027(19) 0.0023(16) -0.0173(19)
C38 0.043(2) 0.027(2) 0.0251(17) 0.0009(15) -0.0045(15) -0.0061(17)

loop_
_atom_type_symbol
_atom_type_description
_atom_type_scat_dispersion_real
_atom_type_scat_dispersion_imag
_atom_type_scat_source
C C 0.0033 0.0016 'International Tables Vol C Tables 4.2.6.8 and 6.1.1.4'
H H 0.0000 0.0000 'International Tables Vol C Tables 4.2.6.8 and 6.1.1.4'
O O 0.0106 0.0060 'International Tables Vol C Tables 4.2.6.8 and 6.1.1.4'
Cu Cu 0.3201 1.2651 'International Tables Vol C Tables 4.2.6.8 and 6.1.1.4'
Se Se -0.0929 2.2259 'International Tables Vol C Tables 4.2.6.8 and 6.1.1.4'
N N 0.0061 0.0033 'International Tables Vol C Tables 4.2.6.8 and 6.1.1.4'

loop_
_geom_angle_atom_site_label_1
_geom_angle_atom_site_label_2
_geom_angle_atom_site_label_3
_geom_angle
_geom_angle_site_symmetry_1
_geom_angle_site_symmetry_3
_geom_angle_publ_flag
O1 Cu1 O2 178.30(11) . . ?
O1 Cu1 N1 90.28(12) . . ?
O2 Cu1 N1 89.16(12) . . ?
O1 Cu1 N2 89.74(10) . . ?
O2 Cu1 N2 90.85(10) . . ?
N1 Cu1 N2 179.23(17) . . ?
C14 Se1 C13' 105.1(2) . . ?
C14 Se1 C12 94.0(2) . . ?
C33 Se2 C32 98.20(14) . . ?
C11 O1 Cu1 130.8(2) . . ?
C30 O2 Cu1 131.0(2) . . ?
C1 N1 C12' 111.6(4) . . ?
C1 N1 C13 114.5(4) . . ?
C1 N1 Cu1 125.4(3) . . ?
C12' N1 Cu1 118.9(3) . . ?
C13 N1 Cu1 114.8(3) . . ?
C20 N2 C31 115.3(2) . . ?
C20 N2 Cu1 124.8(2) . . ?
C31 N2 Cu1 119.9(2) . . ?
N1 C1 C2 128.1(3) . . ?
N1 C1 H1A 115.9 . . ?
C2 C1 H1A 115.9 . . ?
C11 C2 C1 120.1(3) . . ?
C11 C2 C3 120.2(3) . . ?
C1 C2 C3 119.5(3) . . ?
C8 C3 C4 116.9(3) . . ?
C8 C3 C2 119.3(3) . . ?
C4 C3 C2 123.8(3) . . ?
C5 C4 C3 121.5(4) . . ?
C5 C4 H4A 119.3 . . ?
C3 C4 H4A 119.3 . . ?
C4 C5 C6 121.1(3) . . ?
C4 C5 H5A 119.4 . . ?
C6 C5 H5A 119.4 . . ?
C7 C6 C5 119.0(4) . . ?
C7 C6 H6A 120.5 . . ?
C5 C6 H6A 120.5 . . ?
C6 C7 C8 120.9(4) . . ?
C6 C7 H7A 119.6 . . ?
C8 C7 H7A 119.6 . . ?
C3 C8 C7 120.6(3) . . ?
C3 C8 C9 119.1(3) . . ?
C7 C8 C9 120.3(4) . . ?
C10 C9 C8 121.3(4) . . ?
C10 C9 H9A 119.4 . . ?
C8 C9 H9A 119.4 . . ?
C9 C10 C11 121.8(3) . . ?
C9 C10 H10A 119.1 . . ?
C11 C10 H10A 119.1 . . ?
O1 C11 C2 124.7(3) . . ?
O1 C11 C10 117.0(3) . . ?
C2 C11 C10 118.3(3) . . ?
C13 C12 Se1 103.9(8) . . ?
C13 C12 H12A 111.0 . . ?
Se1 C12 H12A 111.0 . . ?
C13 C12 H12B 111.0 . . ?
Se1 C12 H12B 111.0 . . ?
H12A C12 H12B 109.0 . . ?
C12 C13 N1 96.6(8) . . ?
C12 C13 H13A 112.4 . . ?
N1 C13 H13A 112.4 . . ?
C12 C13 H13B 112.4 . . ?
N1 C13 H13B 112.4 . . ?
H13A C13 H13B 110.0 . . ?
C13' C12' N1 102.9(6) . . ?
C13' C12' H12C 111.2 . . ?
N1 C12' H12C 111.2 . . ?
C13' C12' H12D 111.2 . . ?
N1 C12' H12D 111.2 . . ?
H12C C12' H12D 109.1 . . ?
C12' C13' Se1 105.4(6) . . ?
C12' C13' H13C 110.7 . . ?
Se1 C13' H13C 110.7 . . ?
C12' C13' H13D 110.7 . . ?
Se1 C13' H13D 110.7 . . ?
H13C C13' H13D 108.8 . . ?
C15 C14 C19 118.6(4) . . ?
C15 C14 Se1 116.3(3) . . ?
C19 C14 Se1 124.9(4) . . ?
C14 C15 C16 121.0(5) . . ?
C14 C15 H15A 119.5 . . ?
C16 C15 H15A 119.5 . . ?
C17 C16 C15 120.6(5) . . ?
C17 C16 H16A 119.7 . . ?
C15 C16 H16A 119.7 . . ?
C16 C17 C18 119.2(5) . . ?
C16 C17 H17A 120.4 . . ?
C18 C17 H17A 120.4 . . ?
C17 C18 C19 120.7(5) . . ?
C17 C18 H18A 119.7 . . ?
C19 C18 H18A 119.7 . . ?
C14 C19 C18 119.7(5) . . ?
C14 C19 H19A 120.1 . . ?
C18 C19 H19A 120.1 . . ?
N2 C20 C21 128.1(3) . . ?
N2 C20 H20A 115.9 . . ?
C21 C20 H20A 115.9 . . ?
C30 C21 C20 120.3(3) . . ?
C30 C21 C22 119.7(3) . . ?
C20 C21 C22 119.9(3) . . ?
C27 C22 C23 116.8(3) . . ?
C27 C22 C21 119.4(3) . . ?
C23 C22 C21 123.8(3) . . ?
C24 C23 C22 121.6(3) . . ?
C24 C23 H23A 119.2 . . ?
C22 C23 H23A 119.2 . . ?
C23 C24 C25 120.9(3) . . ?
C23 C24 H24A 119.5 . . ?
C25 C24 H24A 119.5 . . ?
C26 C25 C24 119.3(3) . . ?
C26 C25 H25A 120.3 . . ?
C24 C25 H25A 120.3 . . ?
C25 C26 C27 120.9(3) . . ?
C25 C26 H26A 119.6 . . ?
C27 C26 H26A 119.6 . . ?
C26 C27 C22 120.5(3) . . ?
C26 C27 C28 120.3(3) . . ?
C22 C27 C28 119.2(3) . . ?
C29 C28 C27 121.4(3) . . ?
C29 C28 H28A 119.3 . . ?
C27 C28 H28A 119.3 . . ?
C28 C29 C30 121.2(3) . . ?
C28 C29 H29A 119.4 . . ?
C30 C29 H29A 119.4 . . ?
O2 C30 C21 124.5(3) . . ?
O2 C30 C29 116.6(3) . . ?
C21 C30 C29 118.9(3) . . ?
N2 C31 C32 111.6(3) . . ?
N2 C31 H31A 109.3 . . ?
C32 C31 H31A 109.3 . . ?
N2 C31 H31B 109.3 . . ?
C32 C31 H31B 109.3 . . ?
H31A C31 H31B 108.0 . . ?
C31 C32 Se2 113.9(2) . . ?
C31 C32 H32A 108.8 . . ?
Se2 C32 H32A 108.8 . . ?
C31 C32 H32B 108.8 . . ?
Se2 C32 H32B 108.8 . . ?
H32A C32 H32B 107.7 . . ?
C38 C33 C34 119.7(3) . . ?
C38 C33 Se2 119.5(3) . . ?
C34 C33 Se2 120.8(2) . . ?
C35 C34 C33 120.1(3) . . ?
C35 C34 H34A 120.0 . . ?
C33 C34 H34A 120.0 . . ?
C36 C35 C34 120.1(4) . . ?
C36 C35 H35A 120.0 . . ?
C34 C35 H35A 120.0 . . ?
C35 C36 C37 120.2(3) . . ?
C35 C36 H36A 119.9 . . ?
C37 C36 H36A 119.9 . . ?
C38 C37 C36 120.0(4) . . ?
C38 C37 H37A 120.0 . . ?
C36 C37 H37A 120.0 . . ?
C37 C38 C33 120.0(4) . . ?
C37 C38 H38A 120.0 . . ?
C33 C38 H38A 120.0 . . ?

loop_
_geom_bond_atom_site_label_1
_geom_bond_atom_site_label_2
_geom_bond_distance
_geom_bond_site_symmetry_2
_geom_bond_publ_flag
Cu1 O1 1.895(2) . ?
Cu1 O2 1.897(2) . ?
Cu1 N1 1.971(3) . ?
Cu1 N2 1.982(2) . ?
Se1 C14 1.917(4) . ?
Se1 C13' 2.015(10) . ?
Se1 C12 2.017(13) . ?
Se2 C33 1.920(3) . ?
Se2 C32 1.964(4) . ?
O1 C11 1.293(4) . ?
O2 C30 1.294(4) . ?
N1 C1 1.290(5) . ?
N1 C12' 1.528(10) . ?
N1 C13 1.632(13) . ?
N2 C20 1.295(4) . ?
N2 C31 1.471(4) . ?
C1 C2 1.416(5) . ?
C1 H1A 0.9500 . ?
C2 C11 1.406(4) . ?
C2 C3 1.454(4) . ?
C3 C8 1.404(5) . ?
C3 C4 1.418(4) . ?
C4 C5 1.369(5) . ?
C4 H4A 0.9500 . ?
C5 C6 1.394(6) . ?
C5 H5A 0.9500 . ?
C6 C7 1.371(5) . ?
C6 H6A 0.9500 . ?
C7 C8 1.411(5) . ?
C7 H7A 0.9500 . ?
C8 C9 1.434(5) . ?
C9 C10 1.348(5) . ?
C9 H9A 0.9500 . ?
C10 C11 1.435(5) . ?
C10 H10A 0.9500 . ?
C12 C13 1.503(18) . ?
C12 H12A 0.9900 . ?
C12 H12B 0.9900 . ?
C13 H13A 0.9900 . ?
C13 H13B 0.9900 . ?
C12' C13' 1.523(13) . ?
C12' H12C 0.9900 . ?
C12' H12D 0.9900 . ?
C13' H13C 0.9900 . ?
C13' H13D 0.9900 . ?
C14 C15 1.360(6) . ?
C14 C19 1.377(6) . ?
C15 C16 1.385(7) . ?
C15 H15A 0.9500 . ?
C16 C17 1.352(8) . ?
C16 H16A 0.9500 . ?
C17 C18 1.361(8) . ?
C17 H17A 0.9500 . ?
C18 C19 1.396(7) . ?
C18 H18A 0.9500 . ?
C19 H19A 0.9500 . ?
C20 C21 1.432(5) . ?
C20 H20A 0.9500 . ?
C21 C30 1.413(4) . ?
C21 C22 1.450(4) . ?
C22 C27 1.420(5) . ?
C22 C23 1.421(4) . ?
C23 C24 1.375(5) . ?
C23 H23A 0.9500 . ?
C24 C25 1.402(5) . ?
C24 H24A 0.9500 . ?
C25 C26 1.370(5) . ?
C25 H25A 0.9500 . ?
C26 C27 1.417(5) . ?
C26 H26A 0.9500 . ?
C27 C28 1.423(4) . ?
C28 C29 1.361(5) . ?
C28 H28A 0.9500 . ?
C29 C30 1.438(5) . ?
C29 H29A 0.9500 . ?
C31 C32 1.518(4) . ?
C31 H31A 0.9900 . ?
C31 H31B 0.9900 . ?
C32 H32A 0.9900 . ?
C32 H32B 0.9900 . ?
C33 C38 1.388(5) . ?
C33 C34 1.391(5) . ?
C34 C35 1.384(5) . ?
C34 H34A 0.9500 . ?
C35 C36 1.381(6) . ?
C35 H35A 0.9500 . ?
C36 C37 1.386(6) . ?
C36 H36A 0.9500 . ?
C37 C38 1.386(5) . ?
C37 H37A 0.9500 . ?
C38 H38A 0.9500 . ?

loop_
_geom_torsion_atom_site_label_1
_geom_torsion_atom_site_label_2
_geom_torsion_atom_site_label_3
_geom_torsion_atom_site_label_4
_geom_torsion
_geom_torsion_site_symmetry_1
_geom_torsion_site_symmetry_2
_geom_torsion_site_symmetry_3
_geom_torsion_site_symmetry_4
_geom_torsion_publ_flag
N1 Cu1 O1 C11 -3.5(3) . . . . ?
N2 Cu1 O1 C11 177.3(3) . . . . ?
N1 Cu1 O2 C30 -178.2(3) . . . . ?
N2 Cu1 O2 C30 1.0(3) . . . . ?
C12' N1 C1 C2 -161.5(5) . . . . ?
C13 N1 C1 C2 147.9(6) . . . . ?
Cu1 N1 C1 C2 -4.9(9) . . . . ?
N1 C1 C2 C11 -2.7(8) . . . . ?
N1 C1 C2 C3 -177.0(5) . . . . ?
C11 C2 C3 C8 -3.7(5) . . . . ?
C1 C2 C3 C8 170.7(4) . . . . ?
C11 C2 C3 C4 178.2(3) . . . . ?
C1 C2 C3 C4 -7.4(5) . . . . ?
C8 C3 C4 C5 -0.5(5) . . . . ?
C2 C3 C4 C5 177.6(3) . . . . ?
C3 C4 C5 C6 0.1(6) . . . . ?
C4 C5 C6 C7 0.4(6) . . . . ?
C5 C6 C7 C8 -0.4(6) . . . . ?
C4 C3 C8 C7 0.5(5) . . . . ?
C2 C3 C8 C7 -177.7(3) . . . . ?
C4 C3 C8 C9 -179.5(4) . . . . ?
C2 C3 C8 C9 2.3(5) . . . . ?
C6 C7 C8 C3 -0.1(6) . . . . ?
C6 C7 C8 C9 179.9(4) . . . . ?
C3 C8 C9 C10 0.4(6) . . . . ?
C7 C8 C9 C10 -179.6(4) . . . . ?
C8 C9 C10 C11 -1.9(7) . . . . ?
Cu1 O1 C11 C2 -2.3(5) . . . . ?
Cu1 O1 C11 C10 176.3(2) . . . . ?
C1 C2 C11 O1 6.5(5) . . . . ?
C3 C2 C11 O1 -179.2(3) . . . . ?
C1 C2 C11 C10 -172.0(4) . . . . ?
C3 C2 C11 C10 2.3(5) . . . . ?
C9 C10 C11 O1 -178.2(4) . . . . ?
C9 C10 C11 C2 0.5(6) . . . . ?
Se1 C12 C13 N1 177.7(4) . . . . ?
C1 N1 C13 C12 102.9(6) . . . . ?
Cu1 N1 C13 C12 -101.4(5) . . . . ?
C1 N1 C12' C13' -108.6(6) . . . . ?
Cu1 N1 C12' C13' 93.1(5) . . . . ?
N1 C12' C13' Se1 -176.3(3) . . . . ?
C19 C14 C15 C16 0.8(8) . . . . ?
Se1 C14 C15 C16 177.1(5) . . . . ?
C14 C15 C16 C17 1.5(10) . . . . ?
C15 C16 C17 C18 -1.8(9) . . . . ?
C16 C17 C18 C19 -0.3(9) . . . . ?
C15 C14 C19 C18 -2.8(8) . . . . ?
Se1 C14 C19 C18 -178.8(4) . . . . ?
C17 C18 C19 C14 2.6(8) . . . . ?
C31 N2 C20 C21 -176.0(3) . . . . ?
Cu1 N2 C20 C21 4.5(5) . . . . ?
N2 C20 C21 C30 2.1(5) . . . . ?
N2 C20 C21 C22 177.9(3) . . . . ?
C30 C21 C22 C27 4.2(4) . . . . ?
C20 C21 C22 C27 -171.7(3) . . . . ?
C30 C21 C22 C23 -176.8(3) . . . . ?
C20 C21 C22 C23 7.3(5) . . . . ?
C27 C22 C23 C24 0.8(5) . . . . ?
C21 C22 C23 C24 -178.2(3) . . . . ?
C22 C23 C24 C25 0.1(6) . . . . ?
C23 C24 C25 C26 -1.2(6) . . . . ?
C24 C25 C26 C27 1.4(5) . . . . ?
C25 C26 C27 C22 -0.5(5) . . . . ?
C25 C26 C27 C28 -179.8(3) . . . . ?
C23 C22 C27 C26 -0.6(5) . . . . ?
C21 C22 C27 C26 178.4(3) . . . . ?
C23 C22 C27 C28 178.8(3) . . . . ?
C21 C22 C27 C28 -2.2(4) . . . . ?
C26 C27 C28 C29 178.6(3) . . . . ?
C22 C27 C28 C29 -0.7(5) . . . . ?
C27 C28 C29 C30 1.7(5) . . . . ?
Cu1 O2 C30 C21 4.6(5) . . . . ?
Cu1 O2 C30 C29 -174.9(2) . . . . ?
C20 C21 C30 O2 -6.9(5) . . . . ?
C22 C21 C30 O2 177.3(3) . . . . ?
C20 C21 C30 C29 172.6(3) . . . . ?
C22 C21 C30 C29 -3.3(4) . . . . ?
C28 C29 C30 O2 179.9(3) . . . . ?
C28 C29 C30 C21 0.4(5) . . . . ?
C20 N2 C31 C32 105.4(3) . . . . ?
Cu1 N2 C31 C32 -75.1(3) . . . . ?
N2 C31 C32 Se2 -62.6(3) . . . . ?
C38 C33 C34 C35 -0.7(5) . . . . ?
Se2 C33 C34 C35 179.5(3) . . . . ?
C33 C34 C35 C36 0.4(5) . . . . ?
C34 C35 C36 C37 0.2(6) . . . . ?
C35 C36 C37 C38 -0.5(6) . . . . ?
C36 C37 C38 C33 0.1(6) . . . . ?
C34 C33 C38 C37 0.5(5) . . . . ?
Se2 C33 C38 C37 -179.7(3) . . . . ?
